data_7031798
loop_
_publ_author_name
'Peuntinger, Katrin'
'Pilz, T. David'
'Staehle, Robert'
'Schaub, Markus'
'Kaufhold, Simon'
'Petermann, Lydia'
'Wunderlin, Markus'
'G\"orls, Helmar'
'Heinemann, Frank W.'
'Li, Jing'
'Drewello, Thomas'
'Vos, Johannes G.'
'Guldi, Dirk M.'
'Rau, Sven'

_publ_section_title
;
 Carbene based photochemical molecular assemblies for solar driven
 hydrogen generation.
;
_journal_issue 36
_journal_name_full 'Dalton transactions (Cambridge, England : 2003)'
_journal_page_first 13683
_journal_page_last 13695
_journal_paper_doi 10.1039/c4dt01546k
_journal_volume 43
_journal_year 2014
_chemical_formula_moiety 'C20 H14 N4, 1.5(H2 O)'
_chemical_formula_sum 'C20 H17 N4 O1.5'
_chemical_formula_weight 337.38
_space_group_IT_number 2
_symmetry_cell_setting triclinic
_symmetry_space_group_name_Hall '-P 1'
_symmetry_space_group_name_H-M 'P -1'
_atom_sites_solution_hydrogens geom
_atom_sites_solution_primary direct
_atom_sites_solution_secondary difmap
_audit_creation_method SHELXL-97
_cell_angle_alpha 79.993(2)
_cell_angle_beta 86.406(2)
_cell_angle_gamma 85.159(2)
_cell_formula_units_Z 4
_cell_length_a 11.2481(3)
_cell_length_b 12.1858(5)
_cell_length_c 12.4532(6)
_cell_measurement_reflns_used 11572
_cell_measurement_temperature 183(2)
_cell_measurement_theta_max 27.48
_cell_measurement_theta_min 3.18
_cell_volume 1672.95(12)
_computing_cell_refinement DENZO
_computing_data_collection COLLECT
_computing_data_reduction DENZO
_computing_molecular_graphics SHELXTL/PC
_computing_publication_material SHELXL-97
_computing_structure_refinement 'SHELXL-97 (Sheldrick, 1997)'
_computing_structure_solution 'SHELXS-97 (Sheldrick, 1990)'
_diffrn_ambient_temperature 183(2)
_diffrn_measured_fraction_theta_full 0.992
_diffrn_measured_fraction_theta_max 0.992
_diffrn_measurement_device_type KappaCCD
_diffrn_measurement_method 'phi- + omega-scan'
_diffrn_radiation_monochromator graphite
_diffrn_radiation_source 'fine-focus sealed tube'
_diffrn_radiation_type MoK\a
_diffrn_radiation_wavelength 0.71073
_diffrn_reflns_av_R_equivalents 0.0322
_diffrn_reflns_av_sigmaI/netI 0.0716
_diffrn_reflns_limit_h_max 14
_diffrn_reflns_limit_h_min -14
_diffrn_reflns_limit_k_max 14
_diffrn_reflns_limit_k_min -15
_diffrn_reflns_limit_l_max 15
_diffrn_reflns_limit_l_min -16
_diffrn_reflns_number 11572
_diffrn_reflns_theta_full 27.48
_diffrn_reflns_theta_max 27.48
_diffrn_reflns_theta_min 3.18
_exptl_absorpt_coefficient_mu 0.088
_exptl_absorpt_correction_type none
_exptl_crystal_colour colourless
_exptl_crystal_density_diffrn 1.339
_exptl_crystal_density_method 'not measured'
_exptl_crystal_description prism
_exptl_crystal_F_000 708
_exptl_crystal_size_max 0.06
_exptl_crystal_size_mid 0.04
_exptl_crystal_size_min 0.04
_refine_diff_density_max 0.274
_refine_diff_density_min -0.339
_refine_diff_density_rms 0.051
_refine_ls_extinction_method none
_refine_ls_goodness_of_fit_ref 1.010
_refine_ls_hydrogen_treatment constr
_refine_ls_matrix_type full
_refine_ls_number_parameters 460
_refine_ls_number_reflns 7621
_refine_ls_number_restraints 0
_refine_ls_restrained_S_all 1.010
_refine_ls_R_factor_all 0.1013
_refine_ls_R_factor_gt 0.0558
_refine_ls_shift/su_max 0.000
_refine_ls_shift/su_mean 0.000
_refine_ls_structure_factor_coef Fsqd
_refine_ls_weighting_details 'calc w=1/[\s^2^(Fo^2^)+(0.0552P)^2^+0.4933P] where P=(Fo^2^+2Fc^2^)/3'
_refine_ls_weighting_scheme calc
_refine_ls_wR_factor_gt 0.1149
_refine_ls_wR_factor_ref 0.1337
_reflns_number_gt 5013
_reflns_number_total 7621
_reflns_threshold_expression >2sigma(I)
_cod_data_source_file c4dt01546k2.cif
_cod_data_source_block FO3947
_cod_depositor_comments 'Adding full bibliography for 7031797--7031803.cif.'
_cod_original_cell_volume 1672.95(11)
_cod_original_formula_sum 'C20 H17 N4 O1.50'
_cod_database_code 7031798

loop_
_symmetry_equiv_pos_as_xyz
'x, y, z'
'-x, -y, -z'

loop_
_atom_site_label
_atom_site_type_symbol
_atom_site_fract_x
_atom_site_fract_y
_atom_site_fract_z
_atom_site_U_iso_or_equiv
_atom_site_adp_type
_atom_site_occupancy
_atom_site_symmetry_multiplicity
_atom_site_calc_flag
_atom_site_refinement_flags
N1A N -0.76526(12) 0.60143(13) 0.95611(13) 0.0209(3) Uani 1 1 d .
N2A N -0.79783(14) 0.52921(13) 0.76917(13) 0.0251(4) Uani 1 1 d .
N3A N -1.20595(12) 0.69246(13) 0.97904(13) 0.0221(4) Uani 1 1 d .
N4A N -1.22805(13) 0.63659(14) 0.82006(14) 0.0258(4) Uani 1 1 d .
C1A C -0.74592(16) 0.63389(16) 1.04909(16) 0.0236(4) Uani 1 1 d .
H1AA H -0.6659 0.6294 1.0708 0.028 Uiso 1 1 calc R
C2A C -0.83638(16) 0.67438(16) 1.11704(16) 0.0233(4) Uani 1 1 d .
H2AA H -0.8182 0.6956 1.1837 0.028 Uiso 1 1 calc R
C3A C -0.95193(16) 0.68295(15) 1.08590(15) 0.0213(4) Uani 1 1 d .
H3AA H -1.0149 0.7101 1.1310 0.026 Uiso 1 1 calc R
C4A C -0.97669(15) 0.65124(14) 0.98679(15) 0.0178(4) Uani 1 1 d .
C5A C -1.09254(15) 0.65677(15) 0.94180(15) 0.0198(4) Uani 1 1 d .
C13A C -1.28161(16) 0.67816(16) 0.90274(17) 0.0262(4) Uani 1 1 d .
H13A H -1.3653 0.6964 0.9085 0.031 Uiso 1 1 calc R
C6A C -1.10841(15) 0.62263(15) 0.84417(15) 0.0208(4) Uani 1 1 d .
C7A C -1.01135(16) 0.57712(15) 0.78145(15) 0.0217(4) Uani 1 1 d .
C8A C -1.02420(18) 0.53637(17) 0.68409(16) 0.0288(5) Uani 1 1 d .
H8AA H -1.1005 0.5389 0.6547 0.035 Uiso 1 1 calc R
C9A C -0.92506(19) 0.49321(18) 0.63272(17) 0.0328(5) Uani 1 1 d .
H9A H -0.9314 0.4644 0.5673 0.039 Uiso 1 1 calc R
C10A C -0.81366(18) 0.49175(17) 0.67750(17) 0.0299(5) Uani 1 1 d .
H10A H -0.7454 0.4622 0.6401 0.036 Uiso 1 1 calc R
C11A C -0.89624(16) 0.57099(15) 0.82146(15) 0.0201(4) Uani 1 1 d .
C12A C -0.87872(15) 0.60924(14) 0.92401(15) 0.0178(4) Uani 1 1 d .
C14A C -1.24508(16) 0.73222(16) 1.08069(17) 0.0254(4) Uani 1 1 d .
H14A H -1.2144 0.6773 1.1428 0.030 Uiso 1 1 calc R
H14B H -1.3334 0.7358 1.0879 0.030 Uiso 1 1 calc R
C15A C -1.20444(15) 0.84575(16) 1.08839(17) 0.0241(4) Uani 1 1 d .
C16A C -1.19332(18) 0.92827(18) 0.99729(19) 0.0331(5) Uani 1 1 d .
H16A H -1.2094 0.9133 0.9275 0.040 Uiso 1 1 calc R
C17A C -1.1590(2) 1.03222(19) 1.0072(2) 0.0439(6) Uani 1 1 d .
H17A H -1.1513 1.0883 0.9443 0.053 Uiso 1 1 calc R
C18A C -1.1360(2) 1.05455(19) 1.1088(2) 0.0437(6) Uani 1 1 d .
H18A H -1.1135 1.1263 1.1157 0.052 Uiso 1 1 calc R
C19A C -1.14556(18) 0.97313(19) 1.2000(2) 0.0367(5) Uani 1 1 d .
H19A H -1.1288 0.9883 1.2696 0.044 Uiso 1 1 calc R
C20A C -1.17987(16) 0.86869(17) 1.18968(17) 0.0287(5) Uani 1 1 d .
H20A H -1.1866 0.8125 1.2525 0.034 Uiso 1 1 calc R
N1B N 0.37404(12) 0.20418(13) 0.50507(13) 0.0211(3) Uani 1 1 d .
N2B N 0.48362(13) 0.22181(13) 0.68748(13) 0.0243(4) Uani 1 1 d .
N3B N 0.37379(12) -0.20401(13) 0.65227(13) 0.0209(3) Uani 1 1 d .
N4B N 0.44944(13) -0.18164(13) 0.80932(13) 0.0252(4) Uani 1 1 d .
C1B C 0.32874(15) 0.19702(16) 0.41122(16) 0.0229(4) Uani 1 1 d .
H1BA H 0.3145 0.2638 0.3602 0.028 Uiso 1 1 calc R
C2B C 0.30082(15) 0.09658(16) 0.38319(15) 0.0220(4) Uani 1 1 d .
H2BA H 0.2706 0.0954 0.3139 0.026 Uiso 1 1 calc R
C3B C 0.31738(14) -0.00024(16) 0.45668(15) 0.0197(4) Uani 1 1 d .
H3BA H 0.2975 -0.0691 0.4393 0.024 Uiso 1 1 calc R
C4B C 0.36431(14) 0.00314(15) 0.55858(15) 0.0181(4) Uani 1 1 d .
C5B C 0.38825(14) -0.09048(15) 0.64390(15) 0.0179(4) Uani 1 1 d .
C13B C 0.41124(15) -0.25208(16) 0.75238(16) 0.0247(4) Uani 1 1 d .
H13B H 0.4100 -0.3299 0.7791 0.030 Uiso 1 1 calc R
C6B C 0.43532(14) -0.08010(15) 0.74069(15) 0.0197(4) Uani 1 1 d .
C7B C 0.46944(14) 0.02541(15) 0.76039(15) 0.0198(4) Uani 1 1 d .
C8B C 0.52484(15) 0.03865(17) 0.85426(16) 0.0247(4) Uani 1 1 d .
H8BA H 0.5393 -0.0233 0.9109 0.030 Uiso 1 1 calc R
C9B C 0.55809(17) 0.14237(18) 0.86355(17) 0.0293(5) Uani 1 1 d .
H9B H 0.5951 0.1536 0.9269 0.035 Uiso 1 1 calc R
C10B C 0.53635(17) 0.23096(17) 0.77782(17) 0.0275(5) Uani 1 1 d .
H10B H 0.5607 0.3021 0.7845 0.033 Uiso 1 1 calc R
C11B C 0.44980(14) 0.11910(15) 0.67869(15) 0.0191(4) Uani 1 1 d .
C12B C 0.39351(14) 0.10928(15) 0.57805(15) 0.0181(4) Uani 1 1 d .
C14B C 0.33950(15) -0.26703(16) 0.57076(17) 0.0233(4) Uani 1 1 d .
H14C H 0.3535 -0.3478 0.5993 0.028 Uiso 1 1 calc R
H14D H 0.3919 -0.2497 0.5041 0.028 Uiso 1 1 calc R
C15B C 0.21062(15) -0.24303(15) 0.54004(16) 0.0220(4) Uani 1 1 d .
C16B C 0.12462(15) -0.19766(17) 0.60762(17) 0.0254(4) Uani 1 1 d .
H16B H 0.1456 -0.1825 0.6760 0.030 Uiso 1 1 calc R
C17B C 0.00773(17) -0.17426(19) 0.57552(18) 0.0328(5) Uani 1 1 d .
H17B H -0.0509 -0.1430 0.6221 0.039 Uiso 1 1 calc R
C18B C -0.02363(17) -0.1962(2) 0.47635(18) 0.0354(5) Uani 1 1 d .
H18B H -0.1034 -0.1794 0.4542 0.042 Uiso 1 1 calc R
C19B C 0.06169(18) -0.2429(2) 0.40939(18) 0.0363(5) Uani 1 1 d .
H19B H 0.0403 -0.2586 0.3413 0.044 Uiso 1 1 calc R
C20B C 0.17818(17) -0.26706(18) 0.44115(17) 0.0300(5) Uani 1 1 d .
H20B H 0.2361 -0.3001 0.3952 0.036 Uiso 1 1 calc R
O1W O -0.38186(13) 0.50280(13) 0.73154(12) 0.0372(4) Uani 1 1 d .
O2W O -0.40121(13) 0.55533(12) 0.51038(12) 0.0373(4) Uani 1 1 d .
O3W O -0.54792(12) 0.47096(13) 0.90856(14) 0.0409(4) Uani 1 1 d .
H1W1 H -0.3317 0.5425 0.7557 0.061 Uiso 1 1 d .
H2W1 H -0.3951 0.5204 0.6517 0.061 Uiso 1 1 d .
H1W2 H -0.4129 0.6291 0.4804 0.061 Uiso 1 1 d .
H1W3 H -0.6185 0.4990 0.9026 0.061 Uiso 1 1 d .
H2W3 H -0.5109 0.4835 0.8551 0.061 Uiso 1 1 d .

loop_
_atom_site_aniso_label
_atom_site_aniso_U_11
_atom_site_aniso_U_22
_atom_site_aniso_U_33
_atom_site_aniso_U_23
_atom_site_aniso_U_13
_atom_site_aniso_U_12
N1A 0.0189(7) 0.0210(9) 0.0224(9) -0.0026(7) -0.0013(6) -0.0011(6)
N2A 0.0304(8) 0.0218(9) 0.0228(9) -0.0041(7) 0.0045(7) -0.0029(7)
N3A 0.0175(7) 0.0210(9) 0.0271(9) -0.0012(7) -0.0028(6) -0.0015(6)
N4A 0.0227(8) 0.0267(9) 0.0279(10) 0.0008(7) -0.0075(7) -0.0068(7)
C1A 0.0204(9) 0.0232(10) 0.0268(11) -0.0021(8) -0.0056(8) -0.0008(7)
C2A 0.0269(9) 0.0218(10) 0.0218(10) -0.0042(8) -0.0073(8) -0.0007(8)
C3A 0.0249(9) 0.0185(10) 0.0198(10) -0.0031(8) -0.0009(7) 0.0022(7)
C4A 0.0194(8) 0.0130(9) 0.0197(10) 0.0017(7) -0.0027(7) -0.0016(7)
C5A 0.0193(8) 0.0171(9) 0.0214(10) 0.0014(8) -0.0012(7) -0.0016(7)
C13A 0.0197(9) 0.0257(11) 0.0324(12) -0.0001(9) -0.0053(8) -0.0043(8)
C6A 0.0219(9) 0.0184(10) 0.0219(10) 0.0004(8) -0.0044(7) -0.0063(7)
C7A 0.0284(9) 0.0183(10) 0.0180(10) 0.0015(8) -0.0012(8) -0.0084(8)
C8A 0.0342(11) 0.0313(12) 0.0218(11) -0.0015(9) -0.0028(8) -0.0123(9)
C9A 0.0483(13) 0.0308(12) 0.0217(11) -0.0069(9) 0.0020(9) -0.0143(10)
C10A 0.0387(11) 0.0260(11) 0.0238(11) -0.0034(9) 0.0098(9) -0.0060(9)
C11A 0.0249(9) 0.0154(9) 0.0189(10) 0.0007(7) 0.0001(7) -0.0039(7)
C12A 0.0206(8) 0.0134(9) 0.0184(10) 0.0009(7) -0.0013(7) -0.0025(7)
C14A 0.0203(9) 0.0249(11) 0.0295(11) -0.0037(9) 0.0054(8) -0.0008(8)
C15A 0.0162(8) 0.0203(10) 0.0342(12) -0.0037(9) 0.0011(8) 0.0033(7)
C16A 0.0367(11) 0.0266(12) 0.0345(13) -0.0004(10) -0.0041(9) -0.0007(9)
C17A 0.0530(14) 0.0253(12) 0.0500(16) 0.0013(11) 0.0028(12) -0.0028(10)
C18A 0.0441(13) 0.0248(12) 0.0649(18) -0.0157(12) 0.0049(12) -0.0061(10)
C19A 0.0329(11) 0.0366(13) 0.0434(14) -0.0174(11) 0.0036(10) 0.0001(9)
C20A 0.0256(10) 0.0283(11) 0.0315(12) -0.0077(9) 0.0042(8) 0.0024(8)
N1B 0.0196(7) 0.0197(8) 0.0224(9) 0.0001(7) -0.0003(6) -0.0005(6)
N2B 0.0250(8) 0.0245(9) 0.0244(9) -0.0066(7) 0.0016(7) -0.0046(7)
N3B 0.0169(7) 0.0185(8) 0.0265(9) -0.0011(7) -0.0020(6) -0.0028(6)
N4B 0.0230(8) 0.0251(9) 0.0252(9) 0.0029(7) -0.0030(7) -0.0017(7)
C1B 0.0188(8) 0.0240(10) 0.0233(11) 0.0030(8) -0.0009(7) -0.0003(7)
C2B 0.0171(8) 0.0298(11) 0.0184(10) -0.0024(8) -0.0013(7) -0.0017(7)
C3B 0.0160(8) 0.0228(10) 0.0207(10) -0.0038(8) 0.0003(7) -0.0039(7)
C4B 0.0122(8) 0.0205(10) 0.0203(10) -0.0006(8) 0.0016(7) -0.0009(7)
C5B 0.0135(8) 0.0183(9) 0.0214(10) -0.0028(8) 0.0009(7) -0.0010(7)
C13B 0.0211(9) 0.0216(10) 0.0292(12) 0.0019(9) -0.0018(8) -0.0019(8)
C6B 0.0151(8) 0.0200(10) 0.0218(10) 0.0010(8) 0.0015(7) 0.0000(7)
C7B 0.0140(8) 0.0232(10) 0.0213(10) -0.0028(8) 0.0019(7) -0.0011(7)
C8B 0.0216(9) 0.0312(11) 0.0204(10) -0.0030(8) -0.0007(7) -0.0001(8)
C9B 0.0280(10) 0.0379(13) 0.0251(11) -0.0117(10) -0.0043(8) -0.0041(9)
C10B 0.0293(10) 0.0274(11) 0.0289(12) -0.0117(9) 0.0006(8) -0.0071(8)
C11B 0.0151(8) 0.0207(10) 0.0219(10) -0.0058(8) 0.0028(7) -0.0015(7)
C12B 0.0137(8) 0.0205(10) 0.0190(10) -0.0012(8) 0.0020(7) -0.0010(7)
C14B 0.0217(9) 0.0191(10) 0.0298(11) -0.0058(8) 0.0000(8) -0.0035(7)
C15B 0.0209(9) 0.0172(10) 0.0279(11) -0.0026(8) 0.0018(8) -0.0064(7)
C16B 0.0219(9) 0.0285(11) 0.0270(11) -0.0073(9) -0.0006(8) -0.0042(8)
C17B 0.0215(9) 0.0416(13) 0.0352(13) -0.0086(10) 0.0032(9) -0.0018(9)
C18B 0.0193(9) 0.0530(15) 0.0342(13) -0.0054(11) -0.0046(9) -0.0062(9)
C19B 0.0305(11) 0.0530(15) 0.0277(12) -0.0084(11) -0.0037(9) -0.0113(10)
C20B 0.0263(10) 0.0356(12) 0.0300(12) -0.0098(10) 0.0022(8) -0.0064(9)
O1W 0.0414(8) 0.0377(9) 0.0353(9) -0.0055(7) -0.0135(7) -0.0116(7)
O2W 0.0458(8) 0.0241(8) 0.0390(9) -0.0032(7) 0.0098(7) 0.0015(6)
O3W 0.0231(7) 0.0344(9) 0.0611(11) -0.0024(8) 0.0070(7) 0.0034(6)

loop_
_atom_type_symbol
_atom_type_description
_atom_type_scat_dispersion_real
_atom_type_scat_dispersion_imag
_atom_type_scat_source
C C 0.0033 0.0016 'International Tables Vol C Tables 4.2.6.8 and 6.1.1.4'
H H 0.0000 0.0000 'International Tables Vol C Tables 4.2.6.8 and 6.1.1.4'
N N 0.0061 0.0033 'International Tables Vol C Tables 4.2.6.8 and 6.1.1.4'
O O 0.0106 0.0060 'International Tables Vol C Tables 4.2.6.8 and 6.1.1.4'

loop_
_geom_angle_atom_site_label_1
_geom_angle_atom_site_label_2
_geom_angle_atom_site_label_3
_geom_angle
C1A N1A C12A 118.39(15)
C10A N2A C11A 117.25(17)
C13A N3A C5A 106.07(16)
C13A N3A C14A 123.69(15)
C5A N3A C14A 130.17(15)
C13A N4A C6A 104.27(16)
N1A C1A C2A 123.68(16)
N1A C1A H1AA 118.2
C2A C1A H1AA 118.2
C3A C2A C1A 118.79(18)
C3A C2A H2AA 120.6
C1A C2A H2AA 120.6
C2A C3A C4A 119.59(17)
C2A C3A H3AA 120.2
C4A C3A H3AA 120.2
C3A C4A C12A 117.47(15)
C3A C4A C5A 126.38(16)
C12A C4A C5A 116.15(16)
C6A C5A N3A 105.50(15)
C6A C5A C4A 122.31(16)
N3A C5A C4A 132.19(17)
N4A C13A N3A 113.61(16)
N4A C13A H13A 123.2
N3A C13A H13A 123.2
C5A C6A N4A 110.55(16)
C5A C6A C7A 122.30(16)
N4A C6A C7A 127.13(17)
C8A C7A C11A 118.25(18)
C8A C7A C6A 124.24(17)
C11A C7A C6A 117.51(17)
C9A C8A C7A 118.74(19)
C9A C8A H8AA 120.6
C7A C8A H8AA 120.6
C8A C9A C10A 119.24(19)
C8A C9A H9A 120.4
C10A C9A H9A 120.4
N2A C10A C9A 123.86(19)
N2A C10A H10A 118.1
C9A C10A H10A 118.1
N2A C11A C7A 122.67(17)
N2A C11A C12A 117.00(16)
C7A C11A C12A 120.32(16)
N1A C12A C4A 122.06(16)
N1A C12A C11A 116.57(15)
C4A C12A C11A 121.37(15)
N3A C14A C15A 114.10(15)
N3A C14A H14A 108.7
C15A C14A H14A 108.7
N3A C14A H14B 108.7
C15A C14A H14B 108.7
H14A C14A H14B 107.6
C16A C15A C20A 119.04(19)
C16A C15A C14A 121.80(19)
C20A C15A C14A 119.15(18)
C17A C16A C15A 120.5(2)
C17A C16A H16A 119.7
C15A C16A H16A 119.7
C16A C17A C18A 119.9(2)
C16A C17A H17A 120.0
C18A C17A H17A 120.0
C19A C18A C17A 120.3(2)
C19A C18A H18A 119.9
C17A C18A H18A 119.9
C18A C19A C20A 119.6(2)
C18A C19A H19A 120.2
C20A C19A H19A 120.2
C15A C20A C19A 120.6(2)
C15A C20A H20A 119.7
C19A C20A H20A 119.7
C1B N1B C12B 118.33(16)
C10B N2B C11B 117.34(17)
C13B N3B C5B 105.66(15)
C13B N3B C14B 123.84(16)
C5B N3B C14B 130.16(15)
C13B N4B C6B 103.23(16)
N1B C1B C2B 123.46(18)
N1B C1B H1BA 118.3
C2B C1B H1BA 118.3
C3B C2B C1B 119.25(18)
C3B C2B H2BA 120.4
C1B C2B H2BA 120.4
C2B C3B C4B 119.44(17)
C2B C3B H3BA 120.3
C4B C3B H3BA 120.3
C3B C4B C12B 117.01(16)
C3B C4B C5B 126.43(17)
C12B C4B C5B 116.54(16)
C6B C5B N3B 104.99(15)
C6B C5B C4B 122.79(16)
N3B C5B C4B 132.22(17)
N4B C13B N3B 114.34(17)
N4B C13B H13B 122.8
N3B C13B H13B 122.8
C5B C6B N4B 111.77(16)
C5B C6B C7B 121.55(17)
N4B C6B C7B 126.60(17)
C8B C7B C11B 118.57(17)
C8B C7B C6B 123.60(17)
C11B C7B C6B 117.78(17)
C9B C8B C7B 119.16(19)
C9B C8B H8BA 120.4
C7B C8B H8BA 120.4
C8B C9B C10B 118.57(19)
C8B C9B H9B 120.7
C10B C9B H9B 120.7
N2B C10B C9B 124.06(18)
N2B C10B H10B 118.0
C9B C10B H10B 118.0
N2B C11B C7B 122.30(17)
N2B C11B C12B 117.01(16)
C7B C11B C12B 120.68(16)
N1B C12B C4B 122.46(16)
N1B C12B C11B 117.00(16)
C4B C12B C11B 120.52(16)
N3B C14B C15B 114.22(15)
N3B C14B H14C 108.7
C15B C14B H14C 108.7
N3B C14B H14D 108.7
C15B C14B H14D 108.7
H14C C14B H14D 107.6
C16B C15B C20B 119.33(17)
C16B C15B C14B 121.74(18)
C20B C15B C14B 118.93(17)
C15B C16B C17B 120.13(19)
C15B C16B H16B 119.9
C17B C16B H16B 119.9
C18B C17B C16B 120.36(19)
C18B C17B H17B 119.8
C16B C17B H17B 119.8
C17B C18B C19B 119.63(18)
C17B C18B H18B 120.2
C19B C18B H18B 120.2
C18B C19B C20B 120.3(2)
C18B C19B H19B 119.8
C20B C19B H19B 119.8
C19B C20B C15B 120.22(19)
C19B C20B H20B 119.9
C15B C20B H20B 119.9
H1W1 O1W H2W1 116.3
H1W3 O3W H2W3 111.8

loop_
_geom_bond_atom_site_label_1
_geom_bond_atom_site_label_2
_geom_bond_distance
N1A C1A 1.323(2)
N1A C12A 1.352(2)
N2A C10A 1.328(3)
N2A C11A 1.356(2)
N3A C13A 1.357(2)
N3A C5A 1.391(2)
N3A C14A 1.462(2)
N4A C13A 1.316(3)
N4A C6A 1.387(2)
C1A C2A 1.396(3)
C1A H1AA 0.9500
C2A C3A 1.370(3)
C2A H2AA 0.9500
C3A C4A 1.406(3)
C3A H3AA 0.9500
C4A C12A 1.422(2)
C4A C5A 1.442(2)
C5A C6A 1.378(3)
C13A H13A 0.9500
C6A C7A 1.432(3)
C7A C8A 1.407(3)
C7A C11A 1.408(3)
C8A C9A 1.363(3)
C8A H8AA 0.9500
C9A C10A 1.401(3)
C9A H9A 0.9500
C10A H10A 0.9500
C11A C12A 1.463(3)
C14A C15A 1.513(3)
C14A H14A 0.9900
C14A H14B 0.9900
C15A C16A 1.386(3)
C15A C20A 1.387(3)
C16A C17A 1.382(3)
C16A H16A 0.9500
C17A C18A 1.384(3)
C17A H17A 0.9500
C18A C19A 1.377(3)
C18A H18A 0.9500
C19A C20A 1.390(3)
C19A H19A 0.9500
C20A H20A 0.9500
N1B C1B 1.323(2)
N1B C12B 1.352(2)
N2B C10B 1.330(2)
N2B C11B 1.363(2)
N3B C13B 1.358(2)
N3B C5B 1.392(2)
N3B C14B 1.462(2)
N4B C13B 1.318(3)
N4B C6B 1.379(2)
C1B C2B 1.395(3)
C1B H1BA 0.9500
C2B C3B 1.369(3)
C2B H2BA 0.9500
C3B C4B 1.413(3)
C3B H3BA 0.9500
C4B C12B 1.425(3)
C4B C5B 1.437(2)
C5B C6B 1.376(3)
C13B H13B 0.9500
C6B C7B 1.437(3)
C7B C8B 1.398(3)
C7B C11B 1.403(3)
C8B C9B 1.374(3)
C8B H8BA 0.9500
C9B C10B 1.397(3)
C9B H9B 0.9500
C10B H10B 0.9500
C11B C12B 1.466(3)
C14B C15B 1.514(2)
C14B H14C 0.9900
C14B H14D 0.9900
C15B C16B 1.385(3)
C15B C20B 1.391(3)
C16B C17B 1.390(3)
C16B H16B 0.9500
C17B C18B 1.381(3)
C17B H17B 0.9500
C18B C19B 1.383(3)
C18B H18B 0.9500
C19B C20B 1.385(3)
C19B H19B 0.9500
C20B H20B 0.9500
O1W H1W1 0.8723
O1W H2W1 0.9975
O2W H1W2 0.9131
O3W H1W3 0.8394
O3W H2W3 0.7618
